data_7700434
loop_
_publ_author_name
'Starobrat, Agnieszka'
'Jaro\'n, Tomasz'
'Grochala, Wojciech'

_publ_section_title
;
 Two new derivatives of scandium borohydride,
 MSc(BH<sub>4</sub>)<sub>4</sub>, M = Rb, Cs, prepared via a one-pot
 solvent-mediated method.
;
_journal_issue 31
_journal_name_full 'Dalton transactions (Cambridge, England : 2003)'
_journal_page_first 11829
_journal_page_last 11837
_journal_paper_doi 10.1039/c9dt01967g
_journal_volume 48
_journal_year 2019
_chemical_formula_sum 'B4 Cs H16 Sc'
_chemical_formula_weight 237.2
_chemical_name_common CsSc(BH4)4
_chemical_name_systematic 'Cesium scandium borohydride'
_space_group_IT_number 14
_space_group_name_Hall '-P 2ybc'
_space_group_name_H-M_alt 'P 1 21/c 1'
_symmetry_cell_setting monoclinic
_symmetry_Int_Tables_number 14
_symmetry_space_group_name_Hall '-P 2ybc'
_symmetry_space_group_name_H-M 'P 1 21/c 1'
_audit_update_record
;
2019-06-26 deposited with the CCDC.    2019-07-02 downloaded from the CCDC.
;
_cell_angle_alpha 90
_cell_angle_beta 126.351(3)
_cell_angle_gamma 90
_cell_formula_units_Z 4
_cell_length_a 9.587(2)
_cell_length_b 10.727(3)
_cell_length_c 12.228(3)
_cell_measurement_temperature 293
_cell_volume 1012.8(4)
_diffrn_ambient_temperature 293
_diffrn_detector one-dimensional
_diffrn_detector_type LYNXEYE
_diffrn_measurement_device_type 'Bruker D8 Discover'
_diffrn_radiation_probe x-ray
_diffrn_radiation_type 'Cu K\a'
_diffrn_radiation_wavelength 1.54187
_exptl_absorpt_coefficient_mu 33.047
_exptl_crystal_density_diffrn 1.5558
_exptl_crystal_F_000 448
_pd_char_colour white
_pd_instr_location ' ?'
_pd_meas_2theta_range_inc 0.015
_pd_meas_2theta_range_max 89.999
_pd_meas_2theta_range_min 6.000
_pd_meas_number_of_points 5475
_pd_meas_scan_method cont
_pd_proc_2theta_range_inc 0.015
_pd_proc_2theta_range_max 89.999
_pd_proc_2theta_range_min 6
_pd_proc_ls_background_function '30 Legendre polynoms'
_pd_proc_ls_pref_orient_corr none
_pd_proc_ls_profile_function Pseudo-Voigt
_pd_proc_ls_prof_R_factor 0.0080
_pd_proc_ls_prof_wR_expected 0.2415
_pd_proc_ls_prof_wR_factor 0.0117
_pd_spec_mounting 'quartz capillary'
_pd_spec_mount_mode transmission
_pd_spec_shape cylinder
_refine_ls_goodness_of_fit_all 0.05
_refine_ls_hydrogen_treatment refall
_refine_ls_number_constraints 1
_refine_ls_number_parameters 102
_refine_ls_number_restraints 61
_refine_ls_R_factor_all 0.1090
_refine_ls_R_factor_gt 0.0472
_refine_ls_shift/su_max 0.0204
_refine_ls_shift/su_mean 0.0015
_refine_ls_weighting_scheme sigma
_refine_ls_wR_factor_all 0.0781
_refine_ls_wR_factor_gt 0.0491
_cod_data_source_file c9dt01967g2.cif
_cod_data_source_block I_CCDC3
_cod_depositor_comments
;
The following automatic conversions were performed:

'_diffrn_radiation_probe' value 'X-ray' changed to 'x-ray' according
to
/home/data/users/saulius/crontab/automatic-downloads/rss-feeds/RSC/lib/dictionaries/cif_core.dic
dictionary named 'cif_core.dic' version 2.4.2 from 2011-04-26.

Automatic conversion script
Id: cif_fix_values 4973 2017-02-22 13:04:09Z antanas 

 Adding full bibliography for 7700431--7700434.cif.
;
_cod_original_cell_volume 1012.8(5)
_cod_original_formula_sum 'B4 Cs1 H16 Sc1'
_cod_database_code 7700434

loop_
_space_group_symop_id
_space_group_symop_operation_xyz
1 x,y,z
2 -x,y+1/2,-z+1/2
3 -x,-y,-z
4 x,-y+1/2,z+1/2

loop_
_atom_site_label
_atom_site_type_symbol
_atom_site_fract_x
_atom_site_fract_y
_atom_site_fract_z
_atom_site_adp_type
_atom_site_U_iso_or_equiv
_atom_site_site_symmetry_multiplicity
_atom_site_occupancy
_atom_site_calc_flag
Cs22 Cs 0.8602(9) 0.3281(6) 0.7500(7) Uiso 0.069(4) 4 1 d
B1 B 0.2311(3) 0.01626(14) 0.2818(2) Uiso 0.035(16) 4 1 d
H2 H 0.1858(5) 0.11183(16) 0.2923(4) Uiso 0.042(19) 4 1 d
H3 H 0.1818(4) -0.06067(16) 0.3165(3) Uiso 0.042(19) 4 1 d
H4 H 0.17689(9) -0.00007(18) 0.17017(14) Uiso 0.042(19) 4 1 d
H5 H 0.3800(3) 0.01393(14) 0.348164 Uiso 0.042(19) 4 1 d
B6 B 0.59683(16) 0.2378(2) 0.39477(12) Uiso 0.035(16) 4 1 d
H7 H 0.53037(16) 0.31560(16) 0.3147(2) Uiso 0.042(19) 4 1 d
H8 H 0.73040(19) 0.2716(3) 0.48599(17) Uiso 0.042(19) 4 1 d
H9 H 0.5130(2) 0.2127(3) 0.43033(11) Uiso 0.042(19) 4 1 d
H10 H 0.61359(15) 0.15121(18) 0.348098 Uiso 0.042(19) 4 1 d
B11 B 0.13816(15) 0.33432(6) 0.12436(15) Uiso 0.035(16) 4 1 d
H12 H 0.19843(13) 0.32337(19) 0.23783(12) Uiso 0.042(19) 4 1 d
H13 H 0.0424(2) 0.41642(7) 0.0804(2) Uiso 0.042(19) 4 1 d
H14 H 0.2457(3) 0.35320(9) 0.1115(3) Uiso 0.042(19) 4 1 d
H15 H 0.06607(16) 0.244272 0.067757 Uiso 0.042(19) 4 1 d
B16 B 0.35266(4) 0.09212(2) 0.04839(2) Uiso 0.035(16) 4 1 d
H17 H 0.47291(7) 0.15121(4) 0.12404(6) Uiso 0.042(19) 4 1 d
H18 H 0.36414(8) 0.053115 -0.033582 Uiso 0.042(19) 4 1 d
H19 H 0.342922 0.01097(6) 0.105022 Uiso 0.042(19) 4 1 d
H20 H 0.23065(8) 0.153167 -0.001928 Uiso 0.042(19) 4 1 d
Sc21 Sc 0.32969(12) 0.17012(11) 0.21233(7) Uiso 0.045(7) 4 1 d

loop_
_atom_type_symbol
_atom_type_scat_dispersion_real
_atom_type_scat_dispersion_imag
_atom_type_scat_source
B 0.0090 0.0039 'International Tables Vol C tables 4.2.6.8 and 6.1.1.1'
Cs -0.7457 7.9052 'International Tables Vol C tables 4.2.6.8 and 6.1.1.1'
H 0.0000 0.0000 'International Tables Vol C tables 4.2.6.8 and 6.1.1.1'
Sc 0.3119 1.5331 'International Tables Vol C tables 4.2.6.8 and 6.1.1.1'

loop_
_geom_angle_atom_site_label_1
_geom_angle_atom_site_label_2
_geom_angle_atom_site_label_3
_geom_angle_site_symmetry_1
_geom_angle_site_symmetry_3
_geom_angle
H2 Cs22 H3 4_655 3_656 102.8(3)
H2 Cs22 B6 4_655 . 100.6(3)
H2 Cs22 H8 4_655 . 87.1(3)
H2 Cs22 H10 4_655 4_555 149.3(3)
H2 Cs22 B11 4_655 1_656 82.29(17)
H2 Cs22 H13 4_655 3_666 80.01(18)
H2 Cs22 H15 4_655 1_656 91.22(18)
H2 Cs22 H17 4_655 4_555 157.1(3)
H2 Cs22 H18 4_655 2_655 95.8(3)
H3 Cs22 B6 3_656 . 61.66(15)
H3 Cs22 H8 3_656 . 64.46(19)
H3 Cs22 H10 3_656 4_555 99.2(3)
H3 Cs22 B11 3_656 1_656 103.9(2)
H3 Cs22 H13 3_656 3_666 161.2(3)
H3 Cs22 H15 3_656 1_656 87.01(19)
H3 Cs22 H17 3_656 4_555 90.3(2)
H3 Cs22 H18 3_656 2_655 125.4(2)
B6 Cs22 H8 . . 13.49(7)
B6 Cs22 H10 . 4_555 108.6(2)
B6 Cs22 B11 . 1_656 165.6(2)
B6 Cs22 H13 . 3_666 136.7(2)
B6 Cs22 H15 . 1_656 148.2(2)
B6 Cs22 H17 . 4_555 69.05(12)
B6 Cs22 H18 . 2_655 64.64(13)
H8 Cs22 H10 . 4_555 121.9(2)
H8 Cs22 B11 . 1_656 162.1(3)
H8 Cs22 H13 . 3_666 134.3(3)
H8 Cs22 H15 . 1_656 150.2(3)
H8 Cs22 H17 . 4_555 81.72(16)
H8 Cs22 H18 . 2_655 65.82(16)
H10 Cs22 B11 4_555 1_656 71.8(2)
H10 Cs22 H13 4_555 3_666 72.5(2)
H10 Cs22 H15 4_555 1_656 68.7(2)
H10 Cs22 H17 4_555 4_555 41.22(14)
H10 Cs22 H18 4_555 2_655 88.5(2)
B11 Cs22 H13 1_656 3_666 57.67(13)
B11 Cs22 H15 1_656 1_656 17.76(4)
B11 Cs22 H17 1_656 4_555 113.0(3)
B11 Cs22 H18 1_656 2_655 129.4(2)
H13 Cs22 H15 3_666 1_656 74.26(17)
H13 Cs22 H17 3_666 4_555 93.7(2)
H13 Cs22 H18 3_666 2_655 72.18(15)
H15 Cs22 H17 1_656 4_555 108.3(3)
H15 Cs22 H18 1_656 2_655 143.8(3)
H17 Cs22 H18 4_555 2_655 61.39(12)
H2 B1 H3 . . 109.5(5)
H2 B1 H4 . . 109.5(3)
H2 B1 H5 . . 109.5(2)
H2 B1 Sc21 . . 70.5(3)
H3 B1 H4 . . 109.5(2)
H3 B1 H5 . . 109.5(2)
H3 B1 Sc21 . . 180
H4 B1 H5 . . 109.5(3)
H4 B1 Sc21 . . 70.53(16)
H5 B1 Sc21 . . 70.53(16)
Cs22 H2 B1 4_454 . 127.8(3)
Cs22 H2 Sc21 4_454 . 138.1(2)
B1 H2 Sc21 . . 80.0(4)
Cs22 H3 B1 3_656 . 128.0(4)
B1 H4 Sc21 . . 79.97(14)
B1 H5 Sc21 . . 79.97(13)
Cs22 B6 H7 . . 117.8(2)
Cs22 B6 H8 . . 33.9(2)
Cs22 B6 H9 . . 75.91(19)
Cs22 B6 H10 . . 127.33(15)
Cs22 B6 Sc21 . . 146.07(18)
H7 B6 H8 . . 109.5(3)
H7 B6 H9 . . 109.5(2)
H7 B6 H10 . . 109.47(18)
H7 B6 Sc21 . . 70.53(9)
H8 B6 H9 . . 109.47(19)
H8 B6 H10 . . 109.5(2)
H8 B6 Sc21 . . 180
H9 B6 H10 . . 109.5(3)
H9 B6 Sc21 . . 70.53(10)
H10 B6 Sc21 . . 70.53(9)
B6 H7 Sc21 . . 79.97(13)
Cs22 H8 B6 . . 132.6(3)
B6 H9 Sc21 . . 79.98(10)
Cs22 H10 B6 4_554 . 118.48(19)
Cs22 H10 Sc21 4_554 . 124.28(11)
B6 H10 Sc21 . . 79.98(10)
Cs22 B11 H12 1_454 . 166.52(19)
Cs22 B11 H13 1_454 . 69.16(18)
Cs22 B11 H14 1_454 . 83.1(2)
Cs22 B11 H15 1_454 . 60.22(13)
Cs22 B11 Sc21 1_454 . 110.84(14)
H12 B11 H13 . . 109.5(2)
H12 B11 H14 . . 109.47(17)
H12 B11 H15 . . 109.47(15)
H12 B11 Sc21 . . 70.53(10)
H13 B11 H14 . . 109.47(17)
H13 B11 H15 . . 109.47(12)
H13 B11 Sc21 . . 180
H14 B11 H15 . . 109.47(19)
H14 B11 Sc21 . . 70.53(9)
H15 B11 Sc21 . . 70.53(7)
B11 H12 Sc21 . . 79.97(12)
Cs22 H13 B11 3_666 . 120.25(15)
B11 H14 Sc21 . . 79.97(13)
Cs22 H15 B11 1_454 . 102.02(14)
Cs22 H15 Sc21 1_454 . 130.53(19)
B11 H15 Sc21 . . 79.97(8)
H17 B16 H18 . . 109.47(6)
H17 B16 H19 . . 109.47(4)
H17 B16 H20 . . 109.47(5)
H17 B16 Sc21 . . 70.53(5)
H18 B16 H19 . . 109.47(4)
H18 B16 H20 . . 109.47(4)
H18 B16 Sc21 . . 180
H19 B16 H20 . . 109.47(5)
H19 B16 Sc21 . . 70.53(4)
H20 B16 Sc21 . . 70.53(4)
Cs22 H17 B16 4_554 . 141.36(16)
Cs22 H17 Sc21 4_554 . 131.87(18)
B16 H17 Sc21 . . 79.97(5)
Cs22 H18 B16 2_645 . 128.1(2)
B16 H19 Sc21 . . 79.98(5)
B16 H20 Sc21 . . 79.98(4)
B1 Sc21 H2 . . 29.50(10)
B1 Sc21 H4 . . 29.50(7)
B1 Sc21 H5 . . 29.50(9)
B1 Sc21 B6 . . 109.47(8)
B1 Sc21 H7 . . 135.28(9)
B1 Sc21 H9 . . 84.81(10)
B1 Sc21 H10 . . 104.50(8)
B1 Sc21 B11 . . 109.47(9)
B1 Sc21 H12 . . 95.11(10)
B1 Sc21 H14 . . 138.85(12)
B1 Sc21 H15 . . 91.62(8)
B1 Sc21 B16 . . 109.47(8)
B1 Sc21 H17 . . 128.83(9)
B1 Sc21 H19 . . 81.09(8)
B1 Sc21 H20 . . 113.47(7)
H2 Sc21 H4 . . 50.48(9)
H2 Sc21 H5 . . 50.48(11)
H2 Sc21 B6 . . 106.82(11)
H2 Sc21 H7 . . 121.01(12)
H2 Sc21 H9 . . 77.39(12)
H2 Sc21 H10 . . 117.31(10)
H2 Sc21 B11 . . 83.60(10)
H2 Sc21 H12 . . 65.67(9)
H2 Sc21 H14 . . 112.63(13)
H2 Sc21 H15 . . 74.69(10)
H2 Sc21 B16 . . 133.83(9)
H2 Sc21 H17 . . 158.17(9)
H2 Sc21 H19 . . 108.48(9)
H2 Sc21 H20 . . 124.26(10)
H4 Sc21 H5 . . 50.48(6)
H4 Sc21 B6 . . 133.83(8)
H4 Sc21 H7 . . 163.04(8)
H4 Sc21 H9 . . 113.46(11)
H4 Sc21 H10 . . 116.98(8)
H4 Sc21 B11 . . 106.82(7)
H4 Sc21 H12 . . 107.18(8)
H4 Sc21 H14 . . 129.54(7)
H4 Sc21 H15 . . 79.85(5)
H4 Sc21 B16 . . 83.60(6)
H4 Sc21 H17 . . 109.30(7)
H4 Sc21 H19 . . 58.88(6)
H4 Sc21 H20 . . 83.98(6)
H5 Sc21 B6 . . 83.60(8)
H5 Sc21 H7 . . 112.56(8)
H5 Sc21 H9 . . 65.41(10)
H5 Sc21 H10 . . 75.00(9)
H5 Sc21 B11 . . 133.83(11)
H5 Sc21 H12 . . 110.43(10)
H5 Sc21 H14 . . 160.89(13)
H5 Sc21 H15 . . 120.95(10)
H5 Sc21 B16 . . 106.82(7)
H5 Sc21 H17 . . 112.24(9)
H5 Sc21 H19 . . 78.20(6)
H5 Sc21 H20 . . 125.58(6)
B6 Sc21 H7 . . 29.50(8)
B6 Sc21 H9 . . 29.50(8)
B6 Sc21 H10 . . 29.50(7)
B6 Sc21 B11 . . 109.47(8)
B6 Sc21 H12 . . 91.63(8)
B6 Sc21 H14 . . 95.11(9)
B6 Sc21 H15 . . 138.85(8)
B6 Sc21 B16 . . 109.47(7)
B6 Sc21 H17 . . 81.09(7)
B6 Sc21 H19 . . 113.47(8)
B6 Sc21 H20 . . 128.83(8)
H7 Sc21 H9 . . 50.48(11)
H7 Sc21 H10 . . 50.48(7)
H7 Sc21 B11 . . 84.81(7)
H7 Sc21 H12 . . 76.74(8)
H7 Sc21 H14 . . 65.95(7)
H7 Sc21 H15 . . 113.62(7)
H7 Sc21 B16 . . 104.50(9)
H7 Sc21 H17 . . 75.83(9)
H7 Sc21 H19 . . 123.26(9)
H7 Sc21 H20 . . 110.49(9)
H9 Sc21 H10 . . 50.48(7)
H9 Sc21 B11 . . 104.50(11)
H9 Sc21 H12 . . 77.68(9)
H9 Sc21 H14 . . 104.92(12)
H9 Sc21 H15 . . 127.55(10)
H9 Sc21 B16 . . 135.28(9)
H9 Sc21 H17 . . 109.30(8)
H9 Sc21 H19 . . 126.55(10)
H9 Sc21 H20 . . 158.32(9)
H10 Sc21 B11 . . 135.28(8)
H10 Sc21 H12 . . 121.12(7)
H10 Sc21 H14 . . 112.49(9)
H10 Sc21 H15 . . 162.97(8)
H10 Sc21 B16 . . 84.81(6)
H10 Sc21 H17 . . 60.65(5)
H10 Sc21 H19 . . 84.02(6)
H10 Sc21 H20 . . 110.98(7)
B11 Sc21 H12 . . 29.50(6)
B11 Sc21 H14 . . 29.50(10)
B11 Sc21 H15 . . 29.50(3)
B11 Sc21 B16 . . 109.47(6)
B11 Sc21 H17 . . 113.47(7)
B11 Sc21 H19 . . 128.83(5)
B11 Sc21 H20 . . 81.09(6)
H12 Sc21 H14 . . 50.48(11)
H12 Sc21 H15 . . 50.48(4)
H12 Sc21 B16 . . 138.85(6)
H12 Sc21 H17 . . 135.48(7)
H12 Sc21 H19 . . 154.52(5)
H12 Sc21 H20 . . 110.52(5)
H14 Sc21 H15 . . 50.48(6)
H14 Sc21 B16 . . 91.62(11)
H14 Sc21 H17 . . 86.26(11)
H14 Sc21 H19 . . 119.26(10)
H14 Sc21 H20 . . 69.55(9)
H15 Sc21 B16 . . 95.11(4)
H15 Sc21 H17 . . 113.09(5)
H15 Sc21 H19 . . 104.23(4)
H15 Sc21 H20 . . 66.07(4)
B16 Sc21 H17 . . 29.50(2)
B16 Sc21 H19 . . 29.50(2)
B16 Sc21 H20 . . 29.50(3)
H17 Sc21 H19 . . 50.48(3)
H17 Sc21 H20 . . 50.48(4)
H19 Sc21 H20 . . 50.48(3)

loop_
_geom_bond_atom_site_label_1
_geom_bond_atom_site_label_2
_geom_bond_site_symmetry_2
_geom_bond_distance
Cs22 H2 4_655 2.918(11)
Cs22 H3 3_656 2.943(7)
Cs22 B6 . 3.630(8)
Cs22 H8 . 2.752(9)
Cs22 H10 4_555 3.231(11)
Cs22 B11 1_656 3.688(8)
Cs22 H13 3_666 3.224(7)
Cs22 H15 1_656 3.273(8)
Cs22 H17 4_555 3.071(9)
Cs22 H18 2_655 3.273(7)
B1 H2 . 1.150(4)
B1 H3 . 1.150(5)
B1 H4 . 1.150(3)
B1 H5 . 1.150(4)
B1 Sc21 . 2.300(3)
H2 Sc21 . 2.202(6)
H4 Sc21 . 2.202(2)
H5 Sc21 . 2.2021(19)
B6 H7 . 1.150(3)
B6 H8 . 1.150(2)
B6 H9 . 1.150(3)
B6 H10 . 1.150(3)
B6 Sc21 . 2.300(2)
H7 Sc21 . 2.202(2)
H9 Sc21 . 2.202(2)
H10 Sc21 . 2.202(2)
B11 H12 . 1.150(2)
B11 H13 . 1.1500(16)
B11 H14 . 1.150(4)
B11 H15 . 1.1500(10)
B11 Sc21 . 2.3000(18)
H12 Sc21 . 2.202(2)
H14 Sc21 . 2.202(2)
H15 Sc21 . 2.202(2)
B16 H17 . 1.1500(9)
B16 H18 . 1.1500(7)
B16 H19 . 1.1500(7)
B16 H20 . 1.1500(9)
B16 Sc21 . 2.3000(15)
H17 Sc21 . 2.2021(16)
H19 Sc21 . 2.2021(15)
H20 Sc21 . 2.2021(19)

loop_
_restr_distance_atom_site_label_1
_restr_distance_atom_site_label_2
_restr_distance_target
_restr_distance_target_weight_param
B1 H2 1.15 0.01
B1 H3 1.15 0.01
B1 H4 1.15 0.01
B1 H5 1.15 0.01
B6 H7 1.15 0.01
B6 H8 1.15 0.01
B6 H9 1.15 0.01
B6 H10 1.15 0.01
B11 H12 1.15 0.01
B11 H13 1.15 0.01
B11 H14 1.15 0.01
B11 H15 1.15 0.01
B16 H17 1.15 0.01
B16 H18 1.15 0.01
B16 H19 1.15 0.01
B16 H20 1.15 0.01
Sc21 B1 2.3 0.01
Sc21 B6 2.3 0.01
Sc21 B11 2.3 0.01
Sc21 B16 2.3 0.01

loop_
_restr_angle_atom_site_label_1
_restr_angle_atom_site_label_2
_restr_angle_atom_site_label_3
_restr_angle_target
_restr_angle_target_weight_param
H2 B1 H3 109.47 0.01
H2 B1 H4 109.47 0.01
H2 B1 H5 109.47 0.01
H3 B1 H4 109.47 0.01
H3 B1 H5 109.47 0.01
H4 B1 H5 109.47 0.01
H7 B6 H8 109.47 0.01
H7 B6 H9 109.47 0.01
H7 B6 H10 109.47 0.01
H8 B6 H9 109.47 0.01
H8 B6 H10 109.47 0.01
H10 B6 H9 109.47 0.01
H12 B11 H13 109.47 0.01
H12 B11 H14 109.47 0.01
H12 B11 H15 109.47 0.01
H13 B11 H14 109.47 0.01
H13 B11 H15 109.47 0.01
H14 B11 H15 109.47 0.01
H17 B16 H18 109.47 0.01
H17 B16 H19 109.47 0.01
H17 B16 H20 109.47 0.01
H18 B16 H19 109.47 0.01
H18 B16 H20 109.47 0.01
H20 B16 H19 109.47 0.01
B1 Sc21 B6 109.47 0.01
B1 Sc21 B11 109.47 0.01
B1 Sc21 B16 109.47 0.01
B11 Sc21 B16 109.47 0.01
B11 Sc21 B6 109.47 0.01
B16 Sc21 B6 109.47 0.01

loop_
_restr_equal_distance_atom_site_label_1
_restr_equal_distance_atom_site_label_2
_restr_equal_distance_class_class_id
_restr_equal_distance_class_target_weight_param
Sc21 H2 1 0.01
Sc21 H4 1 0.01
Sc21 H5 1 0.01
Sc21 H7 1 0.01
Sc21 H9 1 0.01
Sc21 H10 1 0.01
Sc21 H12 1 0.01
Sc21 H14 1 0.01
Sc21 H15 1 0.01
Sc21 H17 1 0.01
Sc21 H19 1 0.01
Sc21 H20 1 0.01
